data_2108721
loop_
_publ_author_name
'Deptuch, Aleksandra'
'Jaworska-Go\/lab, Teresa'
'Kusz, Joachim'
'Ksia\.zek, Maria'
'Nagao, Keigo'
'Matsumoto, Takashi'
'Yamano, Akihito'
'Ossowska-Chru\'sciel, Miros\/lawa D.'
'Chru\'sciel, Janusz'
'Marzec, Monika'

_publ_section_title
;
 Single crystal X-ray structure determination and temperature-dependent
 structural studies of the smectogenic compound 7OS5
;
_journal_coeditor_code DK5101
_journal_issue 6
_journal_name_full 'Acta Crystallographica Section B'
_journal_page_first
;
;
_journal_paper_doi 10.1107/S2052520620014481
_journal_volume 76
_journal_year 2020
_chemical_formula_moiety 'C25 H34 O2 S'
_chemical_formula_sum 'C25 H34 O2 S'
_chemical_formula_weight 398.58
_space_group_crystal_system orthorhombic
_space_group_IT_number 29
_space_group_name_Hall 'P 2c -2ac'
_space_group_name_H-M_alt 'P c a 21'
_atom_sites_solution_hydrogens geom
_audit_creation_method SHELXL-2018/3
_cell_angle_alpha 90
_cell_angle_beta 90
_cell_angle_gamma 90
_cell_formula_units_Z 8
_cell_length_a 54.285(5)
_cell_length_b 5.5843(3)
_cell_length_c 14.8411(10)
_cell_measurement_reflns_used 5154
_cell_measurement_temperature 90(1)
_cell_measurement_theta_max 72.5200
_cell_measurement_theta_min 3.1830
_cell_volume 4499.0(6)
_computing_cell_refinement
;
CrysAlisPro, Agilent Technologies,
Version 1.171.36.28c 
;
_computing_data_collection
;
CrysAlisPro, Agilent Technologies,
Version 1.171.36.28c 
;
_computing_data_reduction
;
CrysAlisPro, Agilent Technologies,
Version 1.171.36.28c 
;
_computing_structure_refinement 'SHELXL-2018/3 (Sheldrick, 2018)'
_computing_structure_solution 'SHELXS-2013 (Sheldrick, 2018)'
_diffrn_ambient_temperature 90(1)
_diffrn_detector_area_resol_mean 10.4498
_diffrn_measured_fraction_theta_full 1.000
_diffrn_measured_fraction_theta_max 1.000
_diffrn_measurement_device_type
;
SuperNova diffractometer (Agilent Technologies) with Atlas detector
;
_diffrn_measurement_method '\w scans'
_diffrn_radiation_type CuK\a
_diffrn_radiation_wavelength 1.54178
_diffrn_reflns_av_R_equivalents 0.1125
_diffrn_reflns_av_unetI/netI 0.1105
_diffrn_reflns_Laue_measured_fraction_full 1.000
_diffrn_reflns_Laue_measured_fraction_max 1.000
_diffrn_reflns_limit_h_max 66
_diffrn_reflns_limit_h_min -65
_diffrn_reflns_limit_k_max 4
_diffrn_reflns_limit_k_min -6
_diffrn_reflns_limit_l_max 17
_diffrn_reflns_limit_l_min -18
_diffrn_reflns_number 34886
_diffrn_reflns_point_group_measured_fraction_full 0.992
_diffrn_reflns_point_group_measured_fraction_max 0.989
_diffrn_reflns_theta_full 67.679
_diffrn_reflns_theta_max 70.050
_diffrn_reflns_theta_min 3.256
_diffrn_source 'SuperNova (Cu) X-ray Source'
_exptl_absorpt_coefficient_mu 1.395
_exptl_absorpt_correction_T_max 1.00000
_exptl_absorpt_correction_T_min 0.56160
_exptl_absorpt_correction_type multi-scan
_exptl_absorpt_process_details
;
CrysAlisPro, Agilent Technologies,
Version 1.171.36.28c 
Empirical absorption correction using spherical harmonics,
 implemented in SCALE3 ABSPACK scaling algorithm.
;
_exptl_crystal_colour colourless
_exptl_crystal_density_diffrn 1.177
_exptl_crystal_description needle
_exptl_crystal_F_000 1728
_exptl_crystal_size_max 0.380
_exptl_crystal_size_mid 0.020
_exptl_crystal_size_min 0.010
_refine_diff_density_max 0.711
_refine_diff_density_min -0.873
_refine_diff_density_rms 0.102
_refine_ls_abs_structure_details
;
 Refined as an inversion twin.
;
_refine_ls_abs_structure_Flack 0.53(7)
_refine_ls_extinction_method none
_refine_ls_goodness_of_fit_ref 1.052
_refine_ls_hydrogen_treatment constr
_refine_ls_matrix_type full
_refine_ls_number_parameters 456
_refine_ls_number_reflns 8461
_refine_ls_number_restraints 1
_refine_ls_restrained_S_all 1.052
_refine_ls_R_factor_all 0.1542
_refine_ls_R_factor_gt 0.1150
_refine_ls_shift/su_max 0.000
_refine_ls_shift/su_mean 0.000
_refine_ls_structure_factor_coef Fsqd
_refine_ls_weighting_details 'w=1/[\s^2^(Fo^2^)+(0.0856P)^2^+26.8267P] where P=(Fo^2^+2Fc^2^)/3'
_refine_ls_weighting_scheme calc
_refine_ls_wR_factor_gt 0.2656
_refine_ls_wR_factor_ref 0.2987
_reflns_Friedel_coverage 0.900
_reflns_Friedel_fraction_full 0.983
_reflns_Friedel_fraction_max 0.978
_reflns_number_gt 5907
_reflns_number_total 8461
_reflns_threshold_expression 'I > 2\s(I)'
_cod_data_source_file dk5101sup1.cif
_cod_data_source_block I
_cod_original_cell_volume 4499.0(5)
_cod_database_code 2108721
_shelx_shelxl_version_number 2018/3
_shelx_space_group_comment
;
The symmetry employed for this shelxl refinement is uniquely defined
by the following loop, which should always be used as a source of
symmetry information in preference to the above space-group names.
They are only intended as comments.
;
_shelx_estimated_absorpt_t_min 0.619
_shelx_estimated_absorpt_t_max 0.986

loop_
_space_group_symop_operation_xyz
'x, y, z'
'-x, -y, z+1/2'
'x+1/2, -y, z'
'-x+1/2, y, z+1/2'

loop_
_atom_site_label
_atom_site_type_symbol
_atom_site_fract_x
_atom_site_fract_y
_atom_site_fract_z
_atom_site_U_iso_or_equiv
_atom_site_adp_type
_atom_site_occupancy
_atom_site_site_symmetry_order
_atom_site_calc_flag
_atom_site_refinement_flags_posn
_atom_site_refinement_flags_adp
_atom_site_refinement_flags_occupancy
_atom_site_disorder_assembly
_atom_site_disorder_group
S1 S 0.70254(5) 1.0527(5) 0.5261(2) 0.0284(6) Uani 1 1 d . . . . .
O1 O 0.81714(12) 0.6704(13) 0.5206(6) 0.0233(16) Uani 1 1 d . . . . .
O2 O 0.70193(14) 0.6414(14) 0.4367(5) 0.0270(18) Uani 1 1 d . . . . .
C1 C 0.9562(2) -0.125(2) 0.4845(13) 0.051(4) Uani 1 1 d . . . . .
H1A H 0.948242 -0.276140 0.501254 0.076 Uiso 1 1 calc R U . . .
H1B H 0.972695 -0.118103 0.510798 0.076 Uiso 1 1 calc R U . . .
H1C H 0.957359 -0.114412 0.418718 0.076 Uiso 1 1 calc R U . . .
C2 C 0.9408(2) 0.084(2) 0.5198(10) 0.037(3) Uani 1 1 d . . . . .
H2A H 0.940673 0.080157 0.586526 0.044 Uiso 1 1 calc R U . . .
H2B H 0.948525 0.236858 0.500858 0.044 Uiso 1 1 calc R U . . .
C3 C 0.9144(2) 0.075(2) 0.4850(10) 0.033(3) Uani 1 1 d . . . . .
H3A H 0.914712 0.079526 0.418370 0.040 Uiso 1 1 calc R U . . .
H3B H 0.906939 -0.079266 0.503312 0.040 Uiso 1 1 calc R U . . .
C4 C 0.89805(19) 0.278(2) 0.5189(9) 0.030(3) Uani 1 1 d . . . . .
H4A H 0.898054 0.276596 0.585568 0.036 Uiso 1 1 calc R U . . .
H4B H 0.905265 0.432720 0.499264 0.036 Uiso 1 1 calc R U . . .
C5 C 0.8715(2) 0.266(2) 0.4859(10) 0.032(3) Uani 1 1 d . . . . .
H5A H 0.871431 0.263492 0.419240 0.039 Uiso 1 1 calc R U . . .
H5B H 0.864027 0.114325 0.507244 0.039 Uiso 1 1 calc R U . . .
C6 C 0.85616(19) 0.475(2) 0.5189(9) 0.029(3) Uani 1 1 d . . . . .
H6A H 0.857308 0.484389 0.585351 0.035 Uiso 1 1 calc R U . . .
H6B H 0.862963 0.625358 0.493788 0.035 Uiso 1 1 calc R U . . .
C7 C 0.8297(2) 0.454(2) 0.4924(8) 0.030(3) Uani 1 1 d . . . . .
H7A H 0.828286 0.433943 0.426297 0.036 Uiso 1 1 calc R U . . .
H7B H 0.822170 0.312504 0.521816 0.036 Uiso 1 1 calc R U . . .
C8 C 0.7924(2) 0.684(2) 0.5076(7) 0.024(2) Uani 1 1 d . . . . .
C9 C 0.78118(19) 0.8933(18) 0.5403(7) 0.0215(16) Uani 1 1 d . . . . .
H9 H 0.790929 1.014788 0.567403 0.026 Uiso 1 1 calc R U . . .
C10 C 0.75625(18) 0.9225(18) 0.5330(8) 0.0215(16) Uani 1 1 d . . . . .
H10 H 0.748770 1.060062 0.558910 0.026 Uiso 1 1 calc R U . . .
C11 C 0.74165(19) 0.7567(19) 0.4891(7) 0.0206(16) Uani 1 1 d . . . . .
C12 C 0.7531(2) 0.5488(18) 0.4545(7) 0.0206(16) Uani 1 1 d . . . . .
H12 H 0.743390 0.430408 0.425124 0.025 Uiso 1 1 calc R U . . .
C13 C 0.7783(2) 0.5163(19) 0.4630(7) 0.022(2) Uani 1 1 d . . . . .
H13 H 0.785839 0.377970 0.438071 0.026 Uiso 1 1 calc R U . . .
C14 C 0.7145(2) 0.7824(18) 0.4766(7) 0.021(2) Uani 1 1 d . . . . .
C15 C 0.6707(2) 1.0303(18) 0.5073(8) 0.0220(17) Uani 1 1 d . . . . .
C16 C 0.6586(2) 1.2189(18) 0.4625(7) 0.0220(17) Uani 1 1 d . . . . .
H16 H 0.667699 1.349052 0.438403 0.026 Uiso 1 1 calc R U . . .
C17 C 0.6331(2) 1.2129(19) 0.4538(8) 0.0235(17) Uani 1 1 d . . . . .
H17 H 0.625037 1.344025 0.425715 0.028 Uiso 1 1 calc R U . . .
C18 C 0.6190(2) 1.0219(18) 0.4848(8) 0.0235(17) Uani 1 1 d . . . . .
C19 C 0.6314(2) 0.831(2) 0.5259(9) 0.028(2) Uani 1 1 d . . . . .
H19 H 0.622289 0.698177 0.547804 0.033 Uiso 1 1 calc R U . . .
C20 C 0.6571(2) 0.8326(19) 0.5352(9) 0.028(3) Uani 1 1 d . . . . .
H20 H 0.665253 0.698176 0.560725 0.033 Uiso 1 1 calc R U . . .
C21 C 0.5915(2) 1.024(2) 0.4737(9) 0.029(3) Uani 1 1 d . . . . .
H21A H 0.587813 1.036311 0.408563 0.035 Uiso 1 1 calc R U . . .
H21B H 0.585117 1.171635 0.502604 0.035 Uiso 1 1 calc R U . . .
C22 C 0.5772(2) 0.813(2) 0.5113(8) 0.030(3) Uani 1 1 d . . . . .
H22A H 0.584302 0.663579 0.486569 0.036 Uiso 1 1 calc R U . . .
H22B H 0.579386 0.809190 0.577505 0.036 Uiso 1 1 calc R U . . .
C23 C 0.5501(2) 0.818(2) 0.4905(10) 0.036(3) Uani 1 1 d . . . . .
H23A H 0.547893 0.822104 0.424247 0.043 Uiso 1 1 calc R U . . .
H23B H 0.542982 0.968040 0.515116 0.043 Uiso 1 1 calc R U . . .
C24 C 0.5358(2) 0.607(2) 0.5281(11) 0.045(3) Uani 1 1 d . . . . .
H24A H 0.538015 0.603603 0.594342 0.054 Uiso 1 1 calc R U . . .
H24B H 0.542909 0.457785 0.503480 0.054 Uiso 1 1 calc R U . . .
C25 C 0.5084(2) 0.611(3) 0.5076(12) 0.052(4) Uani 1 1 d . . . . .
H25A H 0.501542 0.767157 0.524106 0.078 Uiso 1 1 calc R U . . .
H25B H 0.500129 0.485025 0.542306 0.078 Uiso 1 1 calc R U . . .
H25C H 0.505829 0.582671 0.443094 0.078 Uiso 1 1 calc R U . . .
S2 S 0.81465(5) 0.5362(5) 0.2188(2) 0.0321(7) Uani 1 1 d . . . . .
O3 O 0.69885(13) 0.1982(13) 0.2227(6) 0.0268(18) Uani 1 1 d . . . . .
O4 O 0.81437(14) 0.1144(13) 0.3015(6) 0.0267(18) Uani 1 1 d . . . . .
C31 C 0.5588(2) -0.579(2) 0.2692(12) 0.049(4) Uani 1 1 d . . . . .
H31A H 0.564954 -0.728314 0.243345 0.074 Uiso 1 1 calc R U . . .
H31B H 0.541513 -0.555919 0.251583 0.074 Uiso 1 1 calc R U . . .
H31C H 0.559915 -0.585833 0.335071 0.074 Uiso 1 1 calc R U . . .
C32 C 0.5741(2) -0.369(2) 0.2345(11) 0.038(3) Uani 1 1 d . . . . .
H32A H 0.573327 -0.367095 0.167853 0.045 Uiso 1 1 calc R U . . .
H32B H 0.566809 -0.217827 0.256608 0.045 Uiso 1 1 calc R U . . .
C33 C 0.6008(2) -0.378(2) 0.2629(9) 0.034(3) Uani 1 1 d . . . . .
H33A H 0.601449 -0.383781 0.329544 0.040 Uiso 1 1 calc R U . . .
H33B H 0.608017 -0.529809 0.240312 0.040 Uiso 1 1 calc R U . . .
C34 C 0.6168(2) -0.175(2) 0.2314(9) 0.032(3) Uani 1 1 d . . . . .
H34A H 0.609978 -0.023654 0.255975 0.039 Uiso 1 1 calc R U . . .
H34B H 0.615690 -0.165337 0.164921 0.039 Uiso 1 1 calc R U . . .
C35 C 0.6435(2) -0.191(2) 0.2574(8) 0.026(2) Uani 1 1 d . . . . .
H35A H 0.650396 -0.340706 0.232263 0.031 Uiso 1 1 calc R U . . .
H35B H 0.644629 -0.201394 0.323863 0.031 Uiso 1 1 calc R U . . .
C36 C 0.65937(19) 0.019(2) 0.2256(8) 0.025(2) Uani 1 1 d . . . . .
H36A H 0.658320 0.031630 0.159201 0.030 Uiso 1 1 calc R U . . .
H36B H 0.652901 0.169428 0.251710 0.030 Uiso 1 1 calc R U . . .
C37 C 0.6859(2) -0.011(2) 0.2527(9) 0.030(3) Uani 1 1 d . . . . .
H37A H 0.687219 -0.027321 0.318959 0.037 Uiso 1 1 calc R U . . .
H37B H 0.692898 -0.156391 0.224416 0.037 Uiso 1 1 calc R U . . .
C38 C 0.7237(2) 0.2029(18) 0.2367(7) 0.0217(10) Uani 1 1 d . . . . .
C39 C 0.7371(2) 0.0252(19) 0.2793(7) 0.0217(10) Uani 1 1 d . . . . .
H39 H 0.728971 -0.110623 0.303848 0.026 Uiso 1 1 calc R U . . .
C40 C 0.7626(2) 0.0463(19) 0.2860(7) 0.0217(10) Uani 1 1 d . . . . .
H40 H 0.771823 -0.077852 0.313775 0.026 Uiso 1 1 calc R U . . .
C41 C 0.7747(2) 0.2490(18) 0.2523(8) 0.0217(10) Uani 1 1 d . . . . .
C42 C 0.76084(19) 0.4248(18) 0.2098(7) 0.0217(10) Uani 1 1 d . . . . .
H42 H 0.768912 0.560140 0.184672 0.026 Uiso 1 1 calc R U . . .
C43 C 0.73565(19) 0.4065(18) 0.2034(7) 0.0217(10) Uani 1 1 d . . . . .
H43 H 0.726388 0.531748 0.176338 0.026 Uiso 1 1 calc R U . . .
C44 C 0.8018(2) 0.2642(18) 0.2628(7) 0.021(2) Uani 1 1 d . . . . .
C45 C 0.8464(2) 0.4997(18) 0.2383(7) 0.022(2) Uani 1 1 d . . . . .
C46 C 0.8597(2) 0.3110(18) 0.2039(8) 0.025(3) Uani 1 1 d . . . . .
H46 H 0.851341 0.186616 0.172673 0.030 Uiso 1 1 calc R U . . .
C47 C 0.88527(19) 0.2989(18) 0.2142(8) 0.023(2) Uani 1 1 d . . . . .
H47 H 0.894132 0.167360 0.189755 0.028 Uiso 1 1 calc R U . . .
C48 C 0.8979(2) 0.482(2) 0.2606(9) 0.027(3) Uani 1 1 d . . . . .
C49 C 0.8842(2) 0.6700(18) 0.2939(8) 0.027(2) Uani 1 1 d . . . . .
H49 H 0.892408 0.796441 0.324302 0.032 Uiso 1 1 calc R U . . .
C50 C 0.8589(2) 0.681(2) 0.2844(8) 0.027(3) Uani 1 1 d . . . . .
H50 H 0.849993 0.811941 0.309280 0.032 Uiso 1 1 calc R U . . .
C51 C 0.9255(2) 0.474(2) 0.2752(8) 0.029(3) Uani 1 1 d . . . . .
H51A H 0.928563 0.481097 0.340883 0.034 Uiso 1 1 calc R U . . .
H51B H 0.932645 0.620433 0.248403 0.034 Uiso 1 1 calc R U . . .
C52 C 0.9395(2) 0.261(2) 0.2382(9) 0.031(3) Uani 1 1 d . . . . .
H52A H 0.937408 0.256868 0.171907 0.038 Uiso 1 1 calc R U . . .
H52B H 0.932267 0.112607 0.263033 0.038 Uiso 1 1 calc R U . . .
C53 C 0.9668(2) 0.266(2) 0.2598(10) 0.038(3) Uani 1 1 d . . . . .
H53A H 0.973893 0.418207 0.237511 0.046 Uiso 1 1 calc R U . . .
H53B H 0.968925 0.262618 0.326057 0.046 Uiso 1 1 calc R U . . .
C54 C 0.9811(2) 0.062(2) 0.2197(12) 0.046(4) Uani 1 1 d . . . . .
H54A H 0.978784 0.064789 0.153533 0.055 Uiso 1 1 calc R U . . .
H54B H 0.973946 -0.090121 0.242207 0.055 Uiso 1 1 calc R U . . .
C55 C 1.0084(3) 0.062(3) 0.2397(13) 0.065(5) Uani 1 1 d . . . . .
H55A H 1.015667 0.212678 0.218903 0.098 Uiso 1 1 calc R U . . .
H55B H 1.016249 -0.072462 0.208327 0.098 Uiso 1 1 calc R U . . .
H55C H 1.010985 0.045278 0.304733 0.098 Uiso 1 1 calc R U . . .

loop_
_atom_site_aniso_label
_atom_site_aniso_U_11
_atom_site_aniso_U_22
_atom_site_aniso_U_33
_atom_site_aniso_U_23
_atom_site_aniso_U_13
_atom_site_aniso_U_12
S1 0.0266(14) 0.0289(14) 0.0297(15) -0.0067(14) -0.0009(12) -0.0006(11)
O1 0.024(4) 0.023(4) 0.022(4) -0.004(4) 0.000(3) 0.002(3)
O2 0.031(4) 0.024(4) 0.025(4) -0.007(4) -0.006(3) 0.001(3)
C1 0.031(7) 0.036(8) 0.086(12) 0.003(8) 0.003(7) 0.002(5)
C2 0.028(6) 0.035(7) 0.047(8) 0.000(6) -0.002(6) 0.007(5)
C3 0.026(6) 0.030(6) 0.043(8) -0.011(6) 0.000(5) -0.007(5)
C4 0.030(6) 0.027(6) 0.034(7) -0.011(6) 0.000(5) -0.004(4)
C5 0.028(6) 0.031(6) 0.038(7) -0.004(6) 0.001(5) -0.001(5)
C6 0.025(6) 0.031(6) 0.031(7) 0.004(6) 0.002(5) 0.000(4)
C7 0.023(6) 0.035(7) 0.030(7) 0.002(6) 0.005(5) 0.000(5)
C8 0.027(6) 0.027(6) 0.017(6) 0.001(5) -0.006(4) -0.001(4)
C9 0.030(4) 0.016(4) 0.019(4) -0.005(3) -0.001(3) -0.002(3)
C10 0.030(4) 0.016(4) 0.019(4) -0.005(3) -0.001(3) -0.002(3)
C11 0.028(4) 0.018(3) 0.016(4) -0.007(3) 0.003(3) -0.006(3)
C12 0.028(4) 0.018(3) 0.016(4) -0.007(3) 0.003(3) -0.006(3)
C13 0.029(6) 0.018(5) 0.018(5) -0.004(4) 0.003(4) -0.002(4)
C14 0.036(6) 0.020(5) 0.007(5) -0.003(4) 0.000(4) 0.004(4)
C15 0.033(4) 0.009(3) 0.024(4) -0.004(3) 0.004(3) 0.003(3)
C16 0.033(4) 0.009(3) 0.024(4) -0.004(3) 0.004(3) 0.003(3)
C17 0.036(5) 0.012(4) 0.023(4) -0.010(3) 0.002(3) 0.002(3)
C18 0.036(5) 0.012(4) 0.023(4) -0.010(3) 0.002(3) 0.002(3)
C19 0.029(6) 0.032(6) 0.022(6) -0.001(6) 0.000(5) 0.000(4)
C20 0.034(6) 0.020(6) 0.030(7) 0.001(5) 0.004(5) -0.003(4)
C21 0.036(7) 0.020(6) 0.032(7) -0.009(5) 0.003(5) 0.002(5)
C22 0.036(6) 0.024(6) 0.029(7) -0.009(5) 0.002(5) 0.002(5)
C23 0.031(7) 0.028(6) 0.049(8) -0.002(6) -0.002(6) 0.001(5)
C24 0.029(7) 0.049(8) 0.056(9) -0.003(8) -0.005(7) -0.004(5)
C25 0.032(7) 0.052(9) 0.070(12) 0.003(8) -0.007(7) -0.001(6)
S2 0.0255(14) 0.0320(15) 0.0387(18) 0.0052(16) -0.0004(13) -0.0015(11)
O3 0.026(4) 0.027(4) 0.028(5) -0.002(4) 0.001(4) 0.000(3)
O4 0.033(4) 0.018(4) 0.029(5) -0.001(3) -0.002(3) 0.002(3)
C31 0.027(7) 0.045(8) 0.076(11) -0.009(8) -0.003(7) -0.002(6)
C32 0.020(6) 0.037(7) 0.056(9) -0.011(7) 0.003(6) 0.001(5)
C33 0.031(7) 0.037(7) 0.033(7) -0.002(6) 0.000(5) -0.003(5)
C34 0.027(6) 0.041(7) 0.029(7) -0.004(6) 0.004(5) 0.001(5)
C35 0.033(6) 0.028(6) 0.016(5) -0.003(5) 0.003(5) -0.001(5)
C36 0.026(6) 0.029(6) 0.021(6) -0.006(5) 0.001(5) 0.001(4)
C37 0.024(6) 0.031(6) 0.036(7) -0.006(5) 0.002(5) 0.001(5)
C38 0.029(2) 0.017(2) 0.018(2) -0.009(2) -0.0002(19) 0.0014(17)
C39 0.029(2) 0.017(2) 0.018(2) -0.009(2) -0.0002(19) 0.0014(17)
C40 0.029(2) 0.017(2) 0.018(2) -0.009(2) -0.0002(19) 0.0014(17)
C41 0.029(2) 0.017(2) 0.018(2) -0.009(2) -0.0002(19) 0.0014(17)
C42 0.029(2) 0.017(2) 0.018(2) -0.009(2) -0.0002(19) 0.0014(17)
C43 0.029(2) 0.017(2) 0.018(2) -0.009(2) -0.0002(19) 0.0014(17)
C44 0.030(6) 0.020(5) 0.012(5) -0.002(4) 0.002(4) 0.002(4)
C45 0.034(6) 0.011(5) 0.022(6) -0.009(4) 0.004(5) -0.004(4)
C46 0.042(7) 0.013(5) 0.019(6) 0.000(5) -0.001(5) -0.007(4)
C47 0.030(6) 0.016(5) 0.023(6) 0.000(5) 0.004(5) -0.003(4)
C48 0.022(6) 0.030(6) 0.030(6) -0.003(5) 0.000(5) -0.004(5)
C49 0.041(7) 0.009(5) 0.031(6) 0.000(5) -0.002(5) -0.002(4)
C50 0.038(7) 0.019(6) 0.023(6) 0.003(5) 0.004(5) 0.003(5)
C51 0.034(7) 0.024(6) 0.027(6) -0.004(5) -0.003(5) -0.001(5)
C52 0.028(6) 0.032(6) 0.034(7) 0.000(5) -0.002(5) -0.002(5)
C53 0.032(7) 0.032(7) 0.051(8) 0.000(6) -0.002(6) 0.001(5)
C54 0.033(7) 0.042(8) 0.063(10) -0.019(8) -0.002(7) 0.003(5)
C55 0.038(8) 0.066(11) 0.092(14) -0.023(10) -0.010(8) 0.011(7)

loop_
_atom_type_symbol
_atom_type_description
_atom_type_scat_dispersion_real
_atom_type_scat_dispersion_imag
_atom_type_scat_source
C C 0.0181 0.0091 'International Tables Vol C Tables 4.2.6.8 and 6.1.1.4'
H H 0.0000 0.0000 'International Tables Vol C Tables 4.2.6.8 and 6.1.1.4'
O O 0.0492 0.0322 'International Tables Vol C Tables 4.2.6.8 and 6.1.1.4'
S S 0.3331 0.5567 'International Tables Vol C Tables 4.2.6.8 and 6.1.1.4'

loop_
_geom_angle_atom_site_label_1
_geom_angle_atom_site_label_2
_geom_angle_atom_site_label_3
_geom_angle
_geom_angle_site_symmetry_1
_geom_angle_site_symmetry_3
_geom_angle_publ_flag
C15 S1 C14 103.4(5) . . ?
C8 O1 C7 118.0(8) . . ?
C2 C1 H1A 109.5 . . ?
C2 C1 H1B 109.5 . . ?
H1A C1 H1B 109.5 . . ?
C2 C1 H1C 109.5 . . ?
H1A C1 H1C 109.5 . . ?
H1B C1 H1C 109.5 . . ?
C3 C2 C1 111.8(12) . . ?
C3 C2 H2A 109.3 . . ?
C1 C2 H2A 109.3 . . ?
C3 C2 H2B 109.3 . . ?
C1 C2 H2B 109.3 . . ?
H2A C2 H2B 107.9 . . ?
C4 C3 C2 114.2(10) . . ?
C4 C3 H3A 108.7 . . ?
C2 C3 H3A 108.7 . . ?
C4 C3 H3B 108.7 . . ?
C2 C3 H3B 108.7 . . ?
H3A C3 H3B 107.6 . . ?
C5 C4 C3 114.1(10) . . ?
C5 C4 H4A 108.7 . . ?
C3 C4 H4A 108.7 . . ?
C5 C4 H4B 108.7 . . ?
C3 C4 H4B 108.7 . . ?
H4A C4 H4B 107.6 . . ?
C6 C5 C4 112.4(10) . . ?
C6 C5 H5A 109.1 . . ?
C4 C5 H5A 109.1 . . ?
C6 C5 H5B 109.1 . . ?
C4 C5 H5B 109.1 . . ?
H5A C5 H5B 107.9 . . ?
C7 C6 C5 112.5(10) . . ?
C7 C6 H6A 109.1 . . ?
C5 C6 H6A 109.1 . . ?
C7 C6 H6B 109.1 . . ?
C5 C6 H6B 109.1 . . ?
H6A C6 H6B 107.8 . . ?
O1 C7 C6 108.0(10) . . ?
O1 C7 H7A 110.1 . . ?
C6 C7 H7A 110.1 . . ?
O1 C7 H7B 110.1 . . ?
C6 C7 H7B 110.1 . . ?
H7A C7 H7B 108.4 . . ?
O1 C8 C13 125.5(10) . . ?
O1 C8 C9 115.2(9) . . ?
C13 C8 C9 119.2(10) . . ?
C10 C9 C8 120.1(9) . . ?
C10 C9 H9 119.9 . . ?
C8 C9 H9 119.9 . . ?
C9 C10 C11 121.6(9) . . ?
C9 C10 H10 119.2 . . ?
C11 C10 H10 119.2 . . ?
C10 C11 C12 118.1(10) . . ?
C10 C11 C14 124.1(9) . . ?
C12 C11 C14 117.8(9) . . ?
C13 C12 C11 120.5(9) . . ?
C13 C12 H12 119.8 . . ?
C11 C12 H12 119.8 . . ?
C8 C13 C12 120.3(10) . . ?
C8 C13 H13 119.8 . . ?
C12 C13 H13 119.8 . . ?
O2 C14 C11 124.1(9) . . ?
O2 C14 S1 123.1(9) . . ?
C11 C14 S1 112.7(7) . . ?
C20 C15 C16 118.9(10) . . ?
C20 C15 S1 122.2(9) . . ?
C16 C15 S1 118.9(8) . . ?
C17 C16 C15 119.5(10) . . ?
C17 C16 H16 120.2 . . ?
C15 C16 H16 120.2 . . ?
C16 C17 C18 122.4(10) . . ?
C16 C17 H17 118.8 . . ?
C18 C17 H17 118.8 . . ?
C17 C18 C19 117.6(11) . . ?
C17 C18 C21 120.2(10) . . ?
C19 C18 C21 122.2(10) . . ?
C20 C19 C18 121.1(10) . . ?
C20 C19 H19 119.4 . . ?
C18 C19 H19 119.4 . . ?
C15 C20 C19 120.3(11) . . ?
C15 C20 H20 119.8 . . ?
C19 C20 H20 119.8 . . ?
C18 C21 C22 117.4(10) . . ?
C18 C21 H21A 107.9 . . ?
C22 C21 H21A 107.9 . . ?
C18 C21 H21B 107.9 . . ?
C22 C21 H21B 107.9 . . ?
H21A C21 H21B 107.2 . . ?
C23 C22 C21 114.2(10) . . ?
C23 C22 H22A 108.7 . . ?
C21 C22 H22A 108.7 . . ?
C23 C22 H22B 108.7 . . ?
C21 C22 H22B 108.7 . . ?
H22A C22 H22B 107.6 . . ?
C22 C23 C24 114.1(11) . . ?
C22 C23 H23A 108.7 . . ?
C24 C23 H23A 108.7 . . ?
C22 C23 H23B 108.7 . . ?
C24 C23 H23B 108.7 . . ?
H23A C23 H23B 107.6 . . ?
C23 C24 C25 114.6(12) . . ?
C23 C24 H24A 108.6 . . ?
C25 C24 H24A 108.6 . . ?
C23 C24 H24B 108.6 . . ?
C25 C24 H24B 108.6 . . ?
H24A C24 H24B 107.6 . . ?
C24 C25 H25A 109.5 . . ?
C24 C25 H25B 109.5 . . ?
H25A C25 H25B 109.5 . . ?
C24 C25 H25C 109.5 . . ?
H25A C25 H25C 109.5 . . ?
H25B C25 H25C 109.5 . . ?
C45 S2 C44 103.0(5) . . ?
C38 O3 C37 116.9(8) . . ?
C32 C31 H31A 109.5 . . ?
C32 C31 H31B 109.5 . . ?
H31A C31 H31B 109.5 . . ?
C32 C31 H31C 109.5 . . ?
H31A C31 H31C 109.5 . . ?
H31B C31 H31C 109.5 . . ?
C33 C32 C31 113.8(12) . . ?
C33 C32 H32A 108.8 . . ?
C31 C32 H32A 108.8 . . ?
C33 C32 H32B 108.8 . . ?
C31 C32 H32B 108.8 . . ?
H32A C32 H32B 107.7 . . ?
C34 C33 C32 116.1(11) . . ?
C34 C33 H33A 108.3 . . ?
C32 C33 H33A 108.3 . . ?
C34 C33 H33B 108.3 . . ?
C32 C33 H33B 108.3 . . ?
H33A C33 H33B 107.4 . . ?
C33 C34 C35 115.5(10) . . ?
C33 C34 H34A 108.4 . . ?
C35 C34 H34A 108.4 . . ?
C33 C34 H34B 108.4 . . ?
C35 C34 H34B 108.4 . . ?
H34A C34 H34B 107.5 . . ?
C34 C35 C36 114.8(10) . . ?
C34 C35 H35A 108.6 . . ?
C36 C35 H35A 108.6 . . ?
C34 C35 H35B 108.6 . . ?
C36 C35 H35B 108.6 . . ?
H35A C35 H35B 107.6 . . ?
C37 C36 C35 111.8(10) . . ?
C37 C36 H36A 109.3 . . ?
C35 C36 H36A 109.3 . . ?
C37 C36 H36B 109.3 . . ?
C35 C36 H36B 109.3 . . ?
H36A C36 H36B 107.9 . . ?
O3 C37 C36 107.2(9) . . ?
O3 C37 H37A 110.3 . . ?
C36 C37 H37A 110.3 . . ?
O3 C37 H37B 110.3 . . ?
C36 C37 H37B 110.3 . . ?
H37A C37 H37B 108.5 . . ?
O3 C38 C39 125.2(10) . . ?
O3 C38 C43 114.8(9) . . ?
C39 C38 C43 120.0(10) . . ?
C38 C39 C40 119.7(10) . . ?
C38 C39 H39 120.2 . . ?
C40 C39 H39 120.2 . . ?
C39 C40 C41 120.7(10) . . ?
C39 C40 H40 119.6 . . ?
C41 C40 H40 119.6 . . ?
C42 C41 C40 118.5(11) . . ?
C42 C41 C44 123.1(10) . . ?
C40 C41 C44 118.5(9) . . ?
C43 C42 C41 121.3(10) . . ?
C43 C42 H42 119.4 . . ?
C41 C42 H42 119.4 . . ?
C42 C43 C38 119.8(10) . . ?
C42 C43 H43 120.1 . . ?
C38 C43 H43 120.1 . . ?
O4 C44 C41 124.4(10) . . ?
O4 C44 S2 122.0(9) . . ?
C41 C44 S2 113.4(7) . . ?
C46 C45 C50 118.8(10) . . ?
C46 C45 S2 122.8(8) . . ?
C50 C45 S2 118.1(8) . . ?
C45 C46 C47 121.2(10) . . ?
C45 C46 H46 119.4 . . ?
C47 C46 H46 119.4 . . ?
C46 C47 C48 120.1(10) . . ?
C46 C47 H47 119.9 . . ?
C48 C47 H47 119.9 . . ?
C49 C48 C47 117.5(10) . . ?
C49 C48 C51 120.4(10) . . ?
C47 C48 C51 122.1(10) . . ?
C48 C49 C50 122.4(10) . . ?
C48 C49 H49 118.8 . . ?
C50 C49 H49 118.8 . . ?
C49 C50 C45 119.9(10) . . ?
C49 C50 H50 120.0 . . ?
C45 C50 H50 120.0 . . ?
C48 C51 C52 117.9(10) . . ?
C48 C51 H51A 107.8 . . ?
C52 C51 H51A 107.8 . . ?
C48 C51 H51B 107.8 . . ?
C52 C51 H51B 107.8 . . ?
H51A C51 H51B 107.2 . . ?
C51 C52 C53 113.7(10) . . ?
C51 C52 H52A 108.8 . . ?
C53 C52 H52A 108.8 . . ?
C51 C52 H52B 108.8 . . ?
C53 C52 H52B 108.8 . . ?
H52A C52 H52B 107.7 . . ?
C54 C53 C52 114.0(11) . . ?
C54 C53 H53A 108.8 . . ?
C52 C53 H53A 108.8 . . ?
C54 C53 H53B 108.8 . . ?
C52 C53 H53B 108.8 . . ?
H53A C53 H53B 107.7 . . ?
C53 C54 C55 115.3(12) . . ?
C53 C54 H54A 108.5 . . ?
C55 C54 H54A 108.5 . . ?
C53 C54 H54B 108.5 . . ?
C55 C54 H54B 108.5 . . ?
H54A C54 H54B 107.5 . . ?
C54 C55 H55A 109.5 . . ?
C54 C55 H55B 109.5 . . ?
H55A C55 H55B 109.5 . . ?
C54 C55 H55C 109.5 . . ?
H55A C55 H55C 109.5 . . ?
H55B C55 H55C 109.5 . . ?

loop_
_geom_bond_atom_site_label_1
_geom_bond_atom_site_label_2
_geom_bond_distance
_geom_bond_site_symmetry_2
_geom_bond_publ_flag
S1 C15 1.753(12) . ?
S1 C14 1.800(11) . ?
O1 C8 1.358(13) . ?
O1 C7 1.450(13) . ?
O2 C14 1.199(13) . ?
C1 C2 1.527(17) . ?
C1 H1A 0.9800 . ?
C1 H1B 0.9800 . ?
C1 H1C 0.9800 . ?
C2 C3 1.526(15) . ?
C2 H2A 0.9900 . ?
C2 H2B 0.9900 . ?
C3 C4 1.526(15) . ?
C3 H3A 0.9900 . ?
C3 H3B 0.9900 . ?
C4 C5 1.521(15) . ?
C4 H4A 0.9900 . ?
C4 H4B 0.9900 . ?
C5 C6 1.518(16) . ?
C5 H5A 0.9900 . ?
C5 H5B 0.9900 . ?
C6 C7 1.494(15) . ?
C6 H6A 0.9900 . ?
C6 H6B 0.9900 . ?
C7 H7A 0.9900 . ?
C7 H7B 0.9900 . ?
C8 C13 1.379(15) . ?
C8 C9 1.406(15) . ?
C9 C10 1.368(14) . ?
C9 H9 0.9500 . ?
C10 C11 1.382(13) . ?
C10 H10 0.9500 . ?
C11 C12 1.412(14) . ?
C11 C14 1.492(15) . ?
C12 C13 1.386(15) . ?
C12 H12 0.9500 . ?
C13 H13 0.9500 . ?
C15 C20 1.392(15) . ?
C15 C16 1.411(15) . ?
C16 C17 1.387(16) . ?
C16 H16 0.9500 . ?
C17 C18 1.391(15) . ?
C17 H17 0.9500 . ?
C18 C19 1.401(15) . ?
C18 C21 1.504(16) . ?
C19 C20 1.400(15) . ?
C19 H19 0.9500 . ?
C20 H20 0.9500 . ?
C21 C22 1.518(16) . ?
C21 H21A 0.9900 . ?
C21 H21B 0.9900 . ?
C22 C23 1.506(16) . ?
C22 H22A 0.9900 . ?
C22 H22B 0.9900 . ?
C23 C24 1.518(17) . ?
C23 H23A 0.9900 . ?
C23 H23B 0.9900 . ?
C24 C25 1.518(16) . ?
C24 H24A 0.9900 . ?
C24 H24B 0.9900 . ?
C25 H25A 0.9800 . ?
C25 H25B 0.9800 . ?
C25 H25C 0.9800 . ?
S2 C45 1.759(11) . ?
S2 C44 1.795(11) . ?
O3 C38 1.364(12) . ?
O3 C37 1.436(14) . ?
O4 C44 1.224(13) . ?
C31 C32 1.527(18) . ?
C31 H31A 0.9800 . ?
C31 H31B 0.9800 . ?
C31 H31C 0.9800 . ?
C32 C33 1.509(16) . ?
C32 H32A 0.9900 . ?
C32 H32B 0.9900 . ?
C33 C34 1.504(16) . ?
C33 H33A 0.9900 . ?
C33 H33B 0.9900 . ?
C34 C35 1.504(15) . ?
C34 H34A 0.9900 . ?
C34 H34B 0.9900 . ?
C35 C36 1.528(15) . ?
C35 H35A 0.9900 . ?
C35 H35B 0.9900 . ?
C36 C37 1.503(14) . ?
C36 H36A 0.9900 . ?
C36 H36B 0.9900 . ?
C37 H37A 0.9900 . ?
C37 H37B 0.9900 . ?
C38 C39 1.384(15) . ?
C38 C43 1.400(15) . ?
C39 C40 1.391(14) . ?
C39 H39 0.9500 . ?
C40 C41 1.402(15) . ?
C40 H40 0.9500 . ?
C41 C42 1.390(15) . ?
C41 C44 1.478(15) . ?
C42 C43 1.375(14) . ?
C42 H42 0.9500 . ?
C43 H43 0.9500 . ?
C45 C46 1.375(14) . ?
C45 C50 1.399(15) . ?
C46 C47 1.399(15) . ?
C46 H46 0.9500 . ?
C47 C48 1.411(15) . ?
C47 H47 0.9500 . ?
C48 C49 1.381(15) . ?
C48 C51 1.512(15) . ?
C49 C50 1.381(16) . ?
C49 H49 0.9500 . ?
C50 H50 0.9500 . ?
C51 C52 1.512(15) . ?
C51 H51A 0.9900 . ?
C51 H51B 0.9900 . ?
C52 C53 1.519(16) . ?
C52 H52A 0.9900 . ?
C52 H52B 0.9900 . ?
C53 C54 1.499(17) . ?
C53 H53A 0.9900 . ?
C53 H53B 0.9900 . ?
C54 C55 1.513(17) . ?
C54 H54A 0.9900 . ?
C54 H54B 0.9900 . ?
C55 H55A 0.9800 . ?
C55 H55B 0.9800 . ?
C55 H55C 0.9800 . ?

loop_
_geom_hbond_atom_site_label_D
_geom_hbond_atom_site_label_H
_geom_hbond_atom_site_label_A
_geom_hbond_distance_DH
_geom_hbond_distance_HA
_geom_hbond_distance_DA
_geom_hbond_angle_DHA
_geom_hbond_site_symmetry_A
_geom_hbond_publ_flag
C9 H9 O3 0.95 2.58 3.377(13) 141.4 4_665 yes
C16 H16 O2 0.95 2.47 3.355(13) 154.3 1_565 yes
C20 H20 S2 0.95 2.74 3.538(13) 141.9 4_655 yes
C50 H50 O4 0.95 2.57 3.429(14) 150.5 1_565 yes
C7 H7A O4 0.99 2.68 3.508(15) 141.3 . yes
C37 H37A O2 0.99 2.67 3.461(16) 137.4 1_545 yes

loop_
_geom_torsion_atom_site_label_1
_geom_torsion_atom_site_label_2
_geom_torsion_atom_site_label_3
_geom_torsion_atom_site_label_4
_geom_torsion
_geom_torsion_site_symmetry_1
_geom_torsion_site_symmetry_2
_geom_torsion_site_symmetry_3
_geom_torsion_site_symmetry_4
_geom_torsion_publ_flag
C1 C2 C3 C4 179.4(12) . . . . ?
C2 C3 C4 C5 -178.6(11) . . . . ?
C3 C4 C5 C6 -178.3(11) . . . . ?
C4 C5 C6 C7 -175.8(11) . . . . ?
C8 O1 C7 C6 -176.4(9) . . . . ?
C5 C6 C7 O1 -175.5(10) . . . . ?
C7 O1 C8 C13 -5.4(16) . . . . ?
C7 O1 C8 C9 177.1(10) . . . . ?
O1 C8 C9 C10 -178.1(9) . . . . ?
C13 C8 C9 C10 4.3(16) . . . . ?
C8 C9 C10 C11 -4.1(17) . . . . ?
C9 C10 C11 C12 2.6(17) . . . . ?
C9 C10 C11 C14 -178.0(10) . . . . ?
C10 C11 C12 C13 -1.4(16) . . . . ?
C14 C11 C12 C13 179.2(10) . . . . ?
O1 C8 C13 C12 179.5(10) . . . . ?
C9 C8 C13 C12 -3.1(17) . . . . ?
C11 C12 C13 C8 1.7(16) . . . . ?
C10 C11 C14 O2 178.2(11) . . . . ?
C12 C11 C14 O2 -2.4(16) . . . . ?
C10 C11 C14 S1 -0.6(14) . . . . ?
C12 C11 C14 S1 178.8(8) . . . . ?
C15 S1 C14 O2 4.2(11) . . . . ?
C15 S1 C14 C11 -177.0(8) . . . . ?
C14 S1 C15 C20 54.8(11) . . . . ?
C14 S1 C15 C16 -125.2(9) . . . . ?
C20 C15 C16 C17 5.3(16) . . . . ?
S1 C15 C16 C17 -174.7(8) . . . . ?
C15 C16 C17 C18 -2.6(16) . . . . ?
C16 C17 C18 C19 0.0(16) . . . . ?
C16 C17 C18 C21 180.0(10) . . . . ?
C17 C18 C19 C20 -0.1(17) . . . . ?
C21 C18 C19 C20 179.9(11) . . . . ?
C16 C15 C20 C19 -5.5(17) . . . . ?
S1 C15 C20 C19 174.5(9) . . . . ?
C18 C19 C20 C15 3.0(18) . . . . ?
C17 C18 C21 C22 -178.4(10) . . . . ?
C19 C18 C21 C22 1.6(16) . . . . ?
C18 C21 C22 C23 -174.9(10) . . . . ?
C21 C22 C23 C24 -179.9(11) . . . . ?
C22 C23 C24 C25 180.0(12) . . . . ?
C31 C32 C33 C34 -179.3(12) . . . . ?
C32 C33 C34 C35 -177.9(11) . . . . ?
C33 C34 C35 C36 -179.4(10) . . . . ?
C34 C35 C36 C37 -179.1(10) . . . . ?
C38 O3 C37 C36 -177.0(9) . . . . ?
C35 C36 C37 O3 -177.9(9) . . . . ?
C37 O3 C38 C39 -1.6(16) . . . . ?
C37 O3 C38 C43 177.7(9) . . . . ?
O3 C38 C39 C40 177.2(9) . . . . ?
C43 C38 C39 C40 -2.1(15) . . . . ?
C38 C39 C40 C41 1.8(14) . . . . ?
C39 C40 C41 C42 -1.8(15) . . . . ?
C39 C40 C41 C44 178.9(9) . . . . ?
C40 C41 C42 C43 2.3(15) . . . . ?
C44 C41 C42 C43 -178.4(9) . . . . ?
C41 C42 C43 C38 -2.7(15) . . . . ?
O3 C38 C43 C42 -176.8(9) . . . . ?
C39 C38 C43 C42 2.6(15) . . . . ?
C42 C41 C44 O4 178.5(11) . . . . ?
C40 C41 C44 O4 -2.3(15) . . . . ?
C42 C41 C44 S2 2.1(13) . . . . ?
C40 C41 C44 S2 -178.6(8) . . . . ?
C45 S2 C44 O4 4.8(11) . . . . ?
C45 S2 C44 C41 -178.8(7) . . . . ?
C44 S2 C45 C46 58.3(11) . . . . ?
C44 S2 C45 C50 -127.1(9) . . . . ?
C50 C45 C46 C47 -0.2(17) . . . . ?
S2 C45 C46 C47 174.3(8) . . . . ?
C45 C46 C47 C48 0.2(17) . . . . ?
C46 C47 C48 C49 -0.7(17) . . . . ?
C46 C47 C48 C51 178.6(11) . . . . ?
C47 C48 C49 C50 1.2(18) . . . . ?
C51 C48 C49 C50 -178.1(11) . . . . ?
C48 C49 C50 C45 -1.3(17) . . . . ?
C46 C45 C50 C49 0.8(17) . . . . ?
S2 C45 C50 C49 -174.1(9) . . . . ?
C49 C48 C51 C52 179.3(11) . . . . ?
C47 C48 C51 C52 0.0(17) . . . . ?
C48 C51 C52 C53 -177.6(11) . . . . ?
C51 C52 C53 C54 -177.3(12) . . . . ?
C52 C53 C54 C55 179.7(14) . . . . ?

_cod_database_fobs_code 2108721
